data_1554583
loop_
_publ_author_name
'Liu, Bing'
'Li, Wenbo'
'Wu, Hai-Hong'
'Zhang, Junliang'

_publ_section_title
;
 Enantiodivergent synthesis of 1,2-bis(diphenylphosphino)ethanes via
 asymmetric [3 + 2]-cycloaddition
;
_journal_issue 5
_journal_name_full 'Organic Chemistry Frontiers'
_journal_page_first 694
_journal_paper_doi 10.1039/C8QO01404C
_journal_volume 6
_journal_year 2019
_chemical_absolute_configuration ad
_chemical_formula_sum 'C36 H32 Br N O4 P2'
_chemical_formula_weight 684.48
_space_group_IT_number 19
_space_group_name_Hall 'P 2ac 2ab'
_space_group_name_H-M_alt 'P 21 21 21'
_symmetry_cell_setting orthorhombic
_symmetry_space_group_name_H-M 'P 21 21 21'
_atom_sites_solution_hydrogens geom
_atom_sites_solution_primary direct
_atom_sites_solution_secondary difmap
_audit_creation_method SHELXL-97
_audit_update_record
;
2017-08-21 deposited with the CCDC.
2019-01-25 downloaded from the CCDC.
;
_cell_angle_alpha 90.00
_cell_angle_beta 90.00
_cell_angle_gamma 90.00
_cell_formula_units_Z 4
_cell_length_a 28.168(3)
_cell_length_b 11.3424(13)
_cell_length_c 10.2126(12)
_cell_measurement_reflns_used 5211
_cell_measurement_temperature 296(2)
_cell_measurement_theta_max 19.33
_cell_measurement_theta_min 2.12
_cell_volume 3262.9(6)
_computing_structure_refinement 'SHELXL-97 (Sheldrick, 2008)'
_computing_structure_solution 'SHELXS-97 (Sheldrick, 2008)'
_diffrn_ambient_temperature 296(2)
_diffrn_measured_fraction_theta_full 0.998
_diffrn_measured_fraction_theta_max 0.998
_diffrn_measurement_device_type 'Bruker Apex II CCD'
_diffrn_radiation_monochromator graphite
_diffrn_radiation_source 'fine-focus sealed tube'
_diffrn_radiation_type MoK\a
_diffrn_radiation_wavelength 0.71073
_diffrn_reflns_av_R_equivalents 0.1378
_diffrn_reflns_av_sigmaI/netI 0.0936
_diffrn_reflns_limit_h_max 33
_diffrn_reflns_limit_h_min -27
_diffrn_reflns_limit_k_max 13
_diffrn_reflns_limit_k_min -13
_diffrn_reflns_limit_l_max 12
_diffrn_reflns_limit_l_min -12
_diffrn_reflns_number 37249
_diffrn_reflns_theta_full 25.01
_diffrn_reflns_theta_max 25.01
_diffrn_reflns_theta_min 1.45
_exptl_absorpt_coefficient_mu 1.398
_exptl_absorpt_correction_T_max 0.7213
_exptl_absorpt_correction_T_min 0.6632
_exptl_absorpt_correction_type multi-scan
_exptl_absorpt_process_details sadabs
_exptl_crystal_colour colorless
_exptl_crystal_density_diffrn 1.393
_exptl_crystal_density_method 'not measured'
_exptl_crystal_description block
_exptl_crystal_F_000 1408
_exptl_crystal_size_max 0.32
_exptl_crystal_size_mid 0.28
_exptl_crystal_size_min 0.25
_refine_diff_density_max 0.504
_refine_diff_density_min -0.447
_refine_diff_density_rms 0.065
_refine_ls_abs_structure_details 'Flack H D (1983), Acta Cryst. A39, 876-881'
_refine_ls_abs_structure_Flack 0.007(12)
_refine_ls_extinction_method none
_refine_ls_goodness_of_fit_ref 1.011
_refine_ls_hydrogen_treatment constr
_refine_ls_matrix_type full
_refine_ls_number_parameters 397
_refine_ls_number_reflns 5749
_refine_ls_number_restraints 0
_refine_ls_restrained_S_all 1.011
_refine_ls_R_factor_all 0.0996
_refine_ls_R_factor_gt 0.0581
_refine_ls_shift/su_max 0.000
_refine_ls_shift/su_mean 0.000
_refine_ls_structure_factor_coef Fsqd
_refine_ls_weighting_details 'calc w=1/[\s^2^(Fo^2^)+(0.0472P)^2^+2.2679P] where P=(Fo^2^+2Fc^2^)/3'
_refine_ls_weighting_scheme calc
_refine_ls_wR_factor_gt 0.1202
_refine_ls_wR_factor_ref 0.1385
_reflns_number_gt 3913
_reflns_number_total 5749
_reflns_threshold_expression >2sigma(I)
_cod_data_source_file c8qo01404c2.cif
_cod_data_source_block z
_cod_depositor_comments
;
The following automatic conversions were performed:

data item '_symmetry_cell_setting' value 'Orthorhombic' was changed
to 'orthorhombic' in accordance with the
/home/saulius/struct/COD-crude-data/automatic-downloads/DataCite-retrospective/RSC/depositions/lib/dictionaries/cif_core.dic
dictionary named 'cif_core.dic' version 2.4.2 last updated on
2011-04-26.

Automatic conversion script
Id: cif_fix_values 6909 2019-04-08 15:41:33Z antanas 
;
_cod_original_sg_symbol_H-M P2(1)2(1)2(1)
_cod_database_code 1554583

loop_
_symmetry_equiv_pos_as_xyz
'x, y, z'
'-x+1/2, -y, z+1/2'
'x+1/2, -y+1/2, -z'
'-x, y+1/2, -z+1/2'

loop_
_atom_site_label
_atom_site_type_symbol
_atom_site_fract_x
_atom_site_fract_y
_atom_site_fract_z
_atom_site_U_iso_or_equiv
_atom_site_adp_type
_atom_site_occupancy
_atom_site_symmetry_multiplicity
_atom_site_calc_flag
_atom_site_refinement_flags
Br1 Br 1.04640(3) 0.85802(8) -0.34643(7) 0.0798(3) Uani 1 1 d .
P2 P 0.79921(5) 0.75269(13) 0.04344(13) 0.0421(4) Uani 1 1 d .
P1 P 0.91207(6) 0.70066(13) 0.32200(14) 0.0443(4) Uani 1 1 d .
O1 O 0.79175(17) 0.4486(4) -0.0525(5) 0.0770(14) Uani 1 1 d .
O2 O 0.77202(14) 0.4483(4) 0.1591(4) 0.0569(11) Uani 1 1 d .
O3 O 0.90033(14) 0.5842(3) 0.3811(4) 0.0530(11) Uani 1 1 d .
O4 O 0.81427(14) 0.7398(4) -0.0954(3) 0.0521(10) Uani 1 1 d .
N1 N 0.88045(17) 0.5435(4) 0.0066(4) 0.0509(13) Uani 1 1 d .
H1B H 0.8809 0.5090 -0.0684 0.061 Uiso 1 1 calc R
C1 C 0.9945(2) 0.6510(6) -0.0458(6) 0.0564(15) Uani 1 1 d .
H1A H 1.0070 0.5960 0.0124 0.068 Uiso 1 1 calc R
C2 C 1.0240(2) 0.7025(6) -0.1379(7) 0.0664(18) Uani 1 1 d .
H2A H 1.0559 0.6819 -0.1412 0.080 Uiso 1 1 calc R
C3 C 1.0065(2) 0.7826(6) -0.2231(6) 0.0590(18) Uani 1 1 d .
C4 C 0.9588(3) 0.8136(7) -0.2201(7) 0.076(2) Uani 1 1 d .
H4A H 0.9466 0.8696 -0.2773 0.091 Uiso 1 1 calc R
C5 C 0.9302(2) 0.7585(7) -0.1294(6) 0.074(2) Uani 1 1 d .
H5A H 0.8979 0.7753 -0.1292 0.088 Uiso 1 1 calc R
C6 C 0.9478(2) 0.6790(5) -0.0385(5) 0.0503(15) Uani 1 1 d .
C7 C 0.9168(2) 0.6217(5) 0.0629(5) 0.0447(13) Uani 1 1 d .
H7A H 0.9373 0.5735 0.1190 0.054 Uiso 1 1 calc R
C8 C 0.88807(18) 0.7108(5) 0.1558(5) 0.0403(12) Uani 1 1 d .
H8A H 0.8903 0.7917 0.1228 0.048 Uiso 1 1 calc R
C9 C 0.83654(18) 0.6677(4) 0.1533(5) 0.0395(13) Uani 1 1 d .
H9A H 0.8232 0.6687 0.2420 0.047 Uiso 1 1 calc R
C10 C 0.8435(2) 0.5376(5) 0.1063(5) 0.0431(14) Uani 1 1 d .
H10A H 0.8566 0.4932 0.1803 0.052 Uiso 1 1 calc R
C11 C 0.73894(19) 0.7070(5) 0.0681(5) 0.0396(13) Uani 1 1 d .
C12 C 0.7129(2) 0.6767(5) -0.0440(6) 0.0496(15) Uani 1 1 d .
H12A H 0.7275 0.6791 -0.1256 0.060 Uiso 1 1 calc R
C13 C 0.6664(2) 0.6436(6) -0.0352(6) 0.0600(17) Uani 1 1 d .
H13A H 0.6497 0.6230 -0.1104 0.072 Uiso 1 1 calc R
C14 C 0.6442(2) 0.6405(6) 0.0837(6) 0.0581(16) Uani 1 1 d .
H14A H 0.6123 0.6194 0.0893 0.070 Uiso 1 1 calc R
C15 C 0.6690(2) 0.6687(5) 0.1946(6) 0.0565(17) Uani 1 1 d .
H15A H 0.6539 0.6659 0.2755 0.068 Uiso 1 1 calc R
C16 C 0.7158(2) 0.7009(5) 0.1879(5) 0.0504(15) Uani 1 1 d .
H16A H 0.7322 0.7188 0.2643 0.060 Uiso 1 1 calc R
C17 C 0.8019(2) 0.9039(5) 0.0945(6) 0.0511(15) Uani 1 1 d .
C18 C 0.7870(3) 0.9449(6) 0.2159(7) 0.071(2) Uani 1 1 d .
H18A H 0.7765 0.8917 0.2789 0.085 Uiso 1 1 calc R
C19 C 0.7877(3) 1.0630(7) 0.2436(9) 0.081(2) Uani 1 1 d .
H19A H 0.7768 1.0891 0.3245 0.098 Uiso 1 1 calc R
C20 C 0.8035(3) 1.1410(7) 0.1571(10) 0.083(2) Uani 1 1 d .
H20A H 0.8043 1.2205 0.1793 0.100 Uiso 1 1 calc R
C21 C 0.8186(3) 1.1065(6) 0.0362(9) 0.084(2) Uani 1 1 d .
H21A H 0.8292 1.1622 -0.0239 0.101 Uiso 1 1 calc R
C22 C 0.8181(3) 0.9855(6) 0.0028(7) 0.0665(19) Uani 1 1 d .
H22A H 0.8284 0.9607 -0.0792 0.080 Uiso 1 1 calc R
C23 C 0.8885(2) 0.8208(5) 0.4145(5) 0.0462(14) Uani 1 1 d .
C24 C 0.8628(2) 0.7921(6) 0.5288(6) 0.0628(18) Uani 1 1 d .
H24A H 0.8585 0.7138 0.5534 0.075 Uiso 1 1 calc R
C25 C 0.8440(3) 0.8832(8) 0.6039(7) 0.082(2) Uani 1 1 d .
H25A H 0.8259 0.8648 0.6773 0.098 Uiso 1 1 calc R
C26 C 0.8514(3) 0.9978(8) 0.5730(7) 0.078(2) Uani 1 1 d .
H26A H 0.8389 1.0568 0.6260 0.094 Uiso 1 1 calc R
C27 C 0.8770(3) 1.0271(6) 0.4645(8) 0.079(2) Uani 1 1 d .
H27A H 0.8821 1.1058 0.4433 0.095 Uiso 1 1 calc R
C28 C 0.8952(3) 0.9392(5) 0.3870(6) 0.067(2) Uani 1 1 d .
H28A H 0.9127 0.9599 0.3133 0.080 Uiso 1 1 calc R
C29 C 0.9748(2) 0.7241(5) 0.3092(5) 0.0471(15) Uani 1 1 d .
C30 C 0.9955(2) 0.8158(6) 0.2384(7) 0.0591(17) Uani 1 1 d .
H30A H 0.9763 0.8694 0.1941 0.071 Uiso 1 1 calc R
C31 C 1.0443(3) 0.8274(7) 0.2338(7) 0.076(2) Uani 1 1 d .
H31A H 1.0580 0.8881 0.1858 0.091 Uiso 1 1 calc R
C32 C 1.0720(3) 0.7498(8) 0.2997(8) 0.079(2) Uani 1 1 d .
H32A H 1.1048 0.7586 0.2984 0.095 Uiso 1 1 calc R
C33 C 1.0521(3) 0.6583(7) 0.3681(7) 0.074(2) Uani 1 1 d .
H33A H 1.0716 0.6046 0.4111 0.089 Uiso 1 1 calc R
C34 C 1.0040(2) 0.6452(6) 0.3738(7) 0.0637(18) Uani 1 1 d .
H34A H 0.9908 0.5832 0.4211 0.076 Uiso 1 1 calc R
C35 C 0.8007(2) 0.4718(5) 0.0592(6) 0.0494(14) Uani 1 1 d .
C36 C 0.7267(2) 0.3936(6) 0.1267(8) 0.070(2) Uani 1 1 d .
H36A H 0.7091 0.3796 0.2055 0.106 Uiso 1 1 calc R
H36B H 0.7323 0.3200 0.0828 0.106 Uiso 1 1 calc R
H36C H 0.7090 0.4450 0.0703 0.106 Uiso 1 1 calc R

loop_
_atom_site_aniso_label
_atom_site_aniso_U_11
_atom_site_aniso_U_22
_atom_site_aniso_U_33
_atom_site_aniso_U_23
_atom_site_aniso_U_13
_atom_site_aniso_U_12
Br1 0.0672(5) 0.1145(6) 0.0578(4) 0.0223(4) 0.0112(4) -0.0130(5)
P2 0.0487(9) 0.0422(8) 0.0352(7) -0.0003(7) 0.0010(7) -0.0004(8)
P1 0.0497(10) 0.0406(8) 0.0426(8) -0.0002(7) -0.0008(7) -0.0039(7)
O1 0.078(3) 0.098(4) 0.056(3) -0.025(3) 0.004(3) -0.021(3)
O2 0.059(3) 0.060(3) 0.051(2) 0.010(2) -0.002(2) -0.012(2)
O3 0.057(3) 0.050(2) 0.052(3) 0.0054(19) -0.003(2) -0.0073(19)
O4 0.061(3) 0.065(3) 0.0308(18) 0.0027(18) 0.0074(18) 0.000(2)
N1 0.058(3) 0.049(3) 0.045(3) -0.012(2) 0.020(2) -0.003(3)
C1 0.051(4) 0.063(4) 0.055(4) 0.009(3) 0.003(3) -0.002(3)
C2 0.059(4) 0.074(4) 0.066(4) 0.009(4) 0.009(4) 0.001(4)
C3 0.057(5) 0.080(5) 0.040(3) 0.009(3) 0.004(3) -0.010(4)
C4 0.057(5) 0.107(6) 0.064(4) 0.038(4) 0.004(4) 0.007(4)
C5 0.058(4) 0.106(6) 0.058(4) 0.028(4) 0.013(3) 0.008(4)
C6 0.048(4) 0.062(4) 0.041(3) 0.008(3) 0.001(3) 0.002(3)
C7 0.050(3) 0.043(3) 0.041(3) 0.001(3) 0.007(3) -0.002(3)
C8 0.044(3) 0.036(3) 0.041(3) 0.004(3) 0.006(3) -0.002(2)
C9 0.048(3) 0.041(3) 0.029(3) 0.004(2) -0.003(3) -0.003(2)
C10 0.049(4) 0.044(3) 0.036(3) 0.001(2) 0.004(3) -0.001(3)
C11 0.040(3) 0.047(3) 0.031(3) -0.004(2) -0.007(2) 0.000(3)
C12 0.062(4) 0.049(4) 0.038(3) -0.008(3) -0.005(3) 0.000(3)
C13 0.059(4) 0.065(4) 0.057(4) 0.001(4) -0.022(3) -0.015(4)
C14 0.048(4) 0.060(4) 0.067(4) 0.006(4) 0.000(3) -0.008(3)
C15 0.049(4) 0.073(5) 0.047(4) 0.005(3) 0.004(3) -0.001(3)
C16 0.052(4) 0.066(4) 0.033(3) -0.002(3) -0.007(3) -0.001(3)
C17 0.048(4) 0.044(4) 0.061(4) 0.003(3) -0.009(3) 0.001(3)
C18 0.092(6) 0.053(4) 0.068(4) -0.012(4) 0.009(4) -0.003(4)
C19 0.086(6) 0.060(5) 0.098(6) -0.028(5) 0.009(5) 0.006(4)
C20 0.085(6) 0.053(4) 0.111(7) -0.017(5) -0.016(5) 0.004(4)
C21 0.107(6) 0.043(4) 0.103(6) 0.025(4) -0.027(5) -0.008(4)
C22 0.086(5) 0.048(4) 0.065(4) 0.005(3) -0.001(4) -0.011(4)
C23 0.046(4) 0.053(4) 0.040(3) -0.010(3) -0.003(3) -0.004(3)
C24 0.071(5) 0.064(4) 0.053(4) -0.004(3) 0.010(4) -0.015(4)
C25 0.090(6) 0.093(6) 0.062(4) -0.019(4) 0.026(4) -0.008(5)
C26 0.086(6) 0.082(6) 0.067(5) -0.026(4) 0.007(4) 0.004(5)
C27 0.097(6) 0.049(4) 0.092(6) -0.015(4) 0.005(5) -0.004(4)
C28 0.102(6) 0.043(4) 0.055(4) -0.008(3) 0.010(4) -0.007(4)
C29 0.047(4) 0.049(4) 0.045(3) -0.006(3) -0.006(3) 0.000(3)
C30 0.056(4) 0.056(4) 0.065(4) 0.001(3) 0.000(3) -0.008(3)
C31 0.059(5) 0.079(5) 0.089(5) -0.012(4) 0.021(4) -0.022(4)
C32 0.058(5) 0.079(5) 0.100(6) -0.009(5) -0.007(4) -0.002(5)
C33 0.063(5) 0.074(5) 0.084(5) 0.003(4) -0.015(4) 0.010(4)
C34 0.054(4) 0.054(4) 0.083(5) -0.013(4) -0.012(3) 0.002(3)
C35 0.060(4) 0.042(3) 0.046(4) 0.002(3) 0.006(3) 0.001(3)
C36 0.053(4) 0.060(4) 0.098(6) 0.013(4) -0.013(4) -0.023(3)

loop_
_atom_type_symbol
_atom_type_description
_atom_type_scat_dispersion_real
_atom_type_scat_dispersion_imag
_atom_type_scat_source
C C 0.0033 0.0016 'International Tables Vol C Tables 4.2.6.8 and 6.1.1.4'
H H 0.0000 0.0000 'International Tables Vol C Tables 4.2.6.8 and 6.1.1.4'
Br Br -0.2901 2.4595 'International Tables Vol C Tables 4.2.6.8 and 6.1.1.4'
N N 0.0061 0.0033 'International Tables Vol C Tables 4.2.6.8 and 6.1.1.4'
O O 0.0106 0.0060 'International Tables Vol C Tables 4.2.6.8 and 6.1.1.4'
P P 0.1023 0.0942 'International Tables Vol C Tables 4.2.6.8 and 6.1.1.4'

loop_
_geom_angle_atom_site_label_1
_geom_angle_atom_site_label_2
_geom_angle_atom_site_label_3
_geom_angle
O4 P2 C11 112.1(2)
O4 P2 C17 111.1(3)
C11 P2 C17 106.0(3)
O4 P2 C9 111.8(2)
C11 P2 C9 107.9(2)
C17 P2 C9 107.7(3)
O3 P1 C23 112.3(3)
O3 P1 C29 112.3(3)
C23 P1 C29 107.0(3)
O3 P1 C8 110.4(2)
C23 P1 C8 107.8(3)
C29 P1 C8 106.7(3)
C35 O2 C36 116.3(5)
C10 N1 C7 104.6(4)
C10 N1 H1B 127.7
C7 N1 H1B 127.7
C6 C1 C2 121.4(6)
C6 C1 H1A 119.3
C2 C1 H1A 119.3
C3 C2 C1 120.1(6)
C3 C2 H2A 119.9
C1 C2 H2A 119.9
C2 C3 C4 120.6(6)
C2 C3 Br1 121.0(5)
C4 C3 Br1 118.4(5)
C5 C4 C3 117.8(6)
C5 C4 H4A 121.1
C3 C4 H4A 121.1
C4 C5 C6 122.4(6)
C4 C5 H5A 118.8
C6 C5 H5A 118.8
C1 C6 C5 117.6(6)
C1 C6 C7 120.0(5)
C5 C6 C7 122.4(5)
N1 C7 C6 113.3(4)
N1 C7 C8 105.1(4)
C6 C7 C8 115.3(4)
N1 C7 H7A 107.6
C6 C7 H7A 107.6
C8 C7 H7A 107.6
C9 C8 C7 105.5(4)
C9 C8 P1 110.2(3)
C7 C8 P1 108.8(4)
C9 C8 H8A 110.7
C7 C8 H8A 110.7
P1 C8 H8A 110.7
C8 C9 C10 100.8(4)
C8 C9 P2 112.9(3)
C10 C9 P2 112.6(4)
C8 C9 H9A 110.1
C10 C9 H9A 110.1
P2 C9 H9A 110.1
N1 C10 C35 112.0(4)
N1 C10 C9 105.1(4)
C35 C10 C9 117.8(5)
N1 C10 H10A 107.1
C35 C10 H10A 107.1
C9 C10 H10A 107.1
C16 C11 C12 117.5(5)
C16 C11 P2 125.7(4)
C12 C11 P2 116.8(4)
C13 C12 C11 121.0(6)
C13 C12 H12A 119.5
C11 C12 H12A 119.5
C14 C13 C12 120.3(6)
C14 C13 H13A 119.8
C12 C13 H13A 119.8
C13 C14 C15 119.7(6)
C13 C14 H14A 120.2
C15 C14 H14A 120.2
C14 C15 C16 120.8(6)
C14 C15 H15A 119.6
C16 C15 H15A 119.6
C15 C16 C11 120.7(5)
C15 C16 H16A 119.7
C11 C16 H16A 119.7
C18 C17 C22 118.4(6)
C18 C17 P2 124.5(5)
C22 C17 P2 117.0(5)
C19 C18 C17 120.5(7)
C19 C18 H18A 119.8
C17 C18 H18A 119.8
C20 C19 C18 121.3(8)
C20 C19 H19A 119.3
C18 C19 H19A 119.3
C19 C20 C21 121.1(7)
C19 C20 H20A 119.5
C21 C20 H20A 119.5
C20 C21 C22 119.6(7)
C20 C21 H21A 120.2
C22 C21 H21A 120.2
C17 C22 C21 119.1(7)
C17 C22 H22A 120.5
C21 C22 H22A 120.5
C28 C23 C24 117.5(6)
C28 C23 P1 125.6(5)
C24 C23 P1 116.9(5)
C25 C24 C23 118.6(6)
C25 C24 H24A 120.7
C23 C24 H24A 120.7
C26 C25 C24 121.8(7)
C26 C25 H25A 119.1
C24 C25 H25A 119.1
C25 C26 C27 120.3(7)
C25 C26 H26A 119.8
C27 C26 H26A 119.8
C26 C27 C28 119.3(7)
C26 C27 H27A 120.4
C28 C27 H27A 120.4
C27 C28 C23 122.5(6)
C27 C28 H28A 118.8
C23 C28 H28A 118.8
C34 C29 C30 118.7(6)
C34 C29 P1 117.1(5)
C30 C29 P1 124.1(5)
C31 C30 C29 120.3(6)
C31 C30 H30A 119.8
C29 C30 H30A 119.8
C32 C31 C30 119.7(7)
C32 C31 H31A 120.2
C30 C31 H31A 120.2
C31 C32 C33 120.5(7)
C31 C32 H32A 119.7
C33 C32 H32A 119.7
C34 C33 C32 120.7(7)
C34 C33 H33A 119.6
C32 C33 H33A 119.6
C33 C34 C29 120.0(7)
C33 C34 H34A 120.0
C29 C34 H34A 120.0
O1 C35 O2 124.1(6)
O1 C35 C10 125.8(6)
O2 C35 C10 110.1(5)
O2 C36 H36A 109.5
O2 C36 H36B 109.5
H36A C36 H36B 109.5
O2 C36 H36C 109.5
H36A C36 H36C 109.5
H36B C36 H36C 109.5

loop_
_geom_bond_atom_site_label_1
_geom_bond_atom_site_label_2
_geom_bond_distance
Br1 C3 1.893(6)
P2 O4 1.488(4)
P2 C11 1.793(6)
P2 C17 1.794(6)
P2 C9 1.815(5)
P1 O3 1.490(4)
P1 C23 1.786(6)
P1 C29 1.790(6)
P1 C8 1.831(6)
O1 C35 1.198(7)
O2 C35 1.328(7)
O2 C36 1.456(7)
N1 C10 1.457(7)
N1 C7 1.472(7)
N1 H1B 0.8600
C1 C6 1.356(8)
C1 C2 1.385(8)
C1 H1A 0.9300
C2 C3 1.352(9)
C2 H2A 0.9300
C3 C4 1.387(9)
C4 C5 1.377(9)
C4 H4A 0.9300
C5 C6 1.385(8)
C5 H5A 0.9300
C6 C7 1.503(7)
C7 C8 1.605(7)
C7 H7A 0.9800
C8 C9 1.532(7)
C8 H8A 0.9800
C9 C10 1.564(7)
C9 H9A 0.9800
C10 C35 1.497(8)
C10 H10A 0.9800
C11 C16 1.388(7)
C11 C12 1.403(7)
C12 C13 1.367(8)
C12 H12A 0.9300
C13 C14 1.367(9)
C13 H13A 0.9300
C14 C15 1.369(8)
C14 H14A 0.9300
C15 C16 1.369(8)
C15 H15A 0.9300
C16 H16A 0.9300
C17 C18 1.389(9)
C17 C22 1.393(9)
C18 C19 1.369(10)
C18 H18A 0.9300
C19 C20 1.327(11)
C19 H19A 0.9300
C20 C21 1.364(11)
C20 H20A 0.9300
C21 C22 1.414(10)
C21 H21A 0.9300
C22 H22A 0.9300
C23 C28 1.385(8)
C23 C24 1.412(8)
C24 C25 1.391(9)
C24 H24A 0.9300
C25 C26 1.353(10)
C25 H25A 0.9300
C26 C27 1.364(10)
C26 H26A 0.9300
C27 C28 1.373(9)
C27 H27A 0.9300
C28 H28A 0.9300
C29 C34 1.383(8)
C29 C30 1.395(8)
C30 C31 1.382(9)
C30 H30A 0.9300
C31 C32 1.356(10)
C31 H31A 0.9300
C32 C33 1.371(10)
C32 H32A 0.9300
C33 C34 1.365(9)
C33 H33A 0.9300
C34 H34A 0.9300
C36 H36A 0.9600
C36 H36B 0.9600
C36 H36C 0.9600

loop_
_geom_torsion_atom_site_label_1
_geom_torsion_atom_site_label_2
_geom_torsion_atom_site_label_3
_geom_torsion_atom_site_label_4
_geom_torsion
C6 C1 C2 C3 0.1(10)
C1 C2 C3 C4 -0.5(10)
C1 C2 C3 Br1 178.0(5)
C2 C3 C4 C5 -1.1(11)
Br1 C3 C4 C5 -179.7(6)
C3 C4 C5 C6 3.3(11)
C2 C1 C6 C5 2.0(9)
C2 C1 C6 C7 -179.8(6)
C4 C5 C6 C1 -3.7(10)
C4 C5 C6 C7 178.1(7)
C10 N1 C7 C6 -156.8(5)
C10 N1 C7 C8 -30.0(5)
C1 C6 C7 N1 -113.3(6)
C5 C6 C7 N1 64.8(7)
C1 C6 C7 C8 125.6(6)
C5 C6 C7 C8 -56.3(8)
N1 C7 C8 C9 4.8(5)
C6 C7 C8 C9 130.3(5)
N1 C7 C8 P1 123.0(4)
C6 C7 C8 P1 -111.5(5)
O3 P1 C8 C9 46.3(4)
C23 P1 C8 C9 -76.7(4)
C29 P1 C8 C9 168.7(3)
O3 P1 C8 C7 -68.9(4)
C23 P1 C8 C7 168.1(3)
C29 P1 C8 C7 53.5(4)
C7 C8 C9 C10 20.1(5)
P1 C8 C9 C10 -97.1(4)
C7 C8 C9 P2 -100.2(4)
P1 C8 C9 P2 142.5(3)
O4 P2 C9 C8 64.5(4)
C11 P2 C9 C8 -171.7(4)
C17 P2 C9 C8 -57.7(4)
O4 P2 C9 C10 -48.8(4)
C11 P2 C9 C10 74.9(4)
C17 P2 C9 C10 -171.1(4)
C7 N1 C10 C35 173.5(4)
C7 N1 C10 C9 44.5(5)
C8 C9 C10 N1 -39.8(5)
P2 C9 C10 N1 80.8(5)
C8 C9 C10 C35 -165.3(5)
P2 C9 C10 C35 -44.7(6)
O4 P2 C11 C16 175.3(5)
C17 P2 C11 C16 -63.4(6)
C9 P2 C11 C16 51.7(6)
O4 P2 C11 C12 -5.8(5)
C17 P2 C11 C12 115.5(5)
C9 P2 C11 C12 -129.3(4)
C16 C11 C12 C13 0.7(9)
P2 C11 C12 C13 -178.4(5)
C11 C12 C13 C14 0.6(10)
C12 C13 C14 C15 -1.2(10)
C13 C14 C15 C16 0.6(10)
C14 C15 C16 C11 0.8(10)
C12 C11 C16 C15 -1.3(9)
P2 C11 C16 C15 177.6(5)
O4 P2 C17 C18 175.5(5)
C11 P2 C17 C18 53.5(6)
C9 P2 C17 C18 -61.8(6)
O4 P2 C17 C22 -1.4(6)
C11 P2 C17 C22 -123.4(5)
C9 P2 C17 C22 121.3(5)
C22 C17 C18 C19 0.9(11)
P2 C17 C18 C19 -176.0(6)
C17 C18 C19 C20 -1.6(12)
C18 C19 C20 C21 1.6(13)
C19 C20 C21 C22 -0.9(12)
C18 C17 C22 C21 -0.2(10)
P2 C17 C22 C21 176.9(5)
C20 C21 C22 C17 0.2(11)
O3 P1 C23 C28 177.2(5)
C29 P1 C23 C28 53.4(6)
C8 P1 C23 C28 -61.0(6)
O3 P1 C23 C24 0.4(5)
C29 P1 C23 C24 -123.3(5)
C8 P1 C23 C24 122.3(5)
C28 C23 C24 C25 2.7(9)
P1 C23 C24 C25 179.7(5)
C23 C24 C25 C26 -2.6(11)
C24 C25 C26 C27 1.2(13)
C25 C26 C27 C28 0.0(12)
C26 C27 C28 C23 0.1(12)
C24 C23 C28 C27 -1.5(10)
P1 C23 C28 C27 -178.3(6)
O3 P1 C29 C34 -11.0(5)
C23 P1 C29 C34 112.7(5)
C8 P1 C29 C34 -132.1(5)
O3 P1 C29 C30 168.8(5)
C23 P1 C29 C30 -67.5(6)
C8 P1 C29 C30 47.7(6)
C34 C29 C30 C31 -0.3(9)
P1 C29 C30 C31 179.9(5)
C29 C30 C31 C32 -0.7(10)
C30 C31 C32 C33 1.6(11)
C31 C32 C33 C34 -1.5(11)
C32 C33 C34 C29 0.5(10)
C30 C29 C34 C33 0.4(9)
P1 C29 C34 C33 -179.9(5)
C36 O2 C35 O1 -1.7(9)
C36 O2 C35 C10 174.8(5)
N1 C10 C35 O1 -15.8(9)
C9 C10 C35 O1 106.3(7)
N1 C10 C35 O2 167.8(5)
C9 C10 C35 O2 -70.1(6)
